data_7710351
loop_
_publ_author_name
'Yi, Chengkun'
'Wu, Lingfeng'
'Chen, Liang'
'Ren, Wenshan'

_publ_section_title
;
 Reactivity studies on lanthanum and cerium hydrido metallocenes.
;
_journal_issue 24
_journal_name_full 'Dalton transactions (Cambridge, England : 2003)'
_journal_page_first 9241
_journal_page_last 9246
_journal_paper_doi 10.1039/d2dt00996j
_journal_volume 51
_journal_year 2022
_chemical_formula_moiety 'C64 H92 La2 N2'
_chemical_formula_sum 'C64 H92 La2 N2'
_chemical_formula_weight 1167.21
_space_group_crystal_system triclinic
_space_group_IT_number 2
_space_group_name_Hall '-P 1'
_space_group_name_H-M_alt 'P -1'
_atom_sites_solution_hydrogens geom
_atom_sites_solution_primary dual
_audit_creation_date 2022-05-01
_audit_creation_method
;
Olex2 1.2
(compiled 2017.08.10 svn.r3458 for OlexSys, GUI svn.r5381)
;
_audit_update_record
;
2022-05-03 deposited with the CCDC.	2022-05-25 downloaded from the CCDC.
;
_cell_angle_alpha 78.604(2)
_cell_angle_beta 76.732(3)
_cell_angle_gamma 70.957(2)
_cell_formula_units_Z 1
_cell_length_a 10.2919(3)
_cell_length_b 11.7807(2)
_cell_length_c 14.5718(5)
_cell_measurement_reflns_used 16254
_cell_measurement_temperature 180.00(10)
_cell_measurement_theta_max 27.8900
_cell_measurement_theta_min 3.6730
_cell_volume 1610.98(8)
_computing_cell_refinement 'CrysAlisPro 1.171.39.46e (Rigaku OD, 2018)'
_computing_data_collection 'CrysAlisPro 1.171.39.46e (Rigaku OD, 2018)'
_computing_data_reduction 'CrysAlisPro 1.171.39.46e (Rigaku OD, 2018)'
_computing_molecular_graphics 'Olex2 (Dolomanov et al., 2009)'
_computing_publication_material 'Olex2 (Dolomanov et al., 2009)'
_computing_structure_refinement 'ShelXL (Sheldrick, 2015)'
_computing_structure_solution 'ShelXT (Sheldrick, 2015)'
_diffrn_ambient_environment N~2~
_diffrn_ambient_temperature 180.00(10)
_diffrn_detector 'CCD plate'
_diffrn_detector_area_resol_mean 8.0243
_diffrn_detector_type EosS2
_diffrn_measured_fraction_theta_full 0.997
_diffrn_measured_fraction_theta_max 0.998
_diffrn_measurement_details
;
List of Runs (angles in degrees, time in seconds):

  # Type    Start    End  Width  t~exp~   \w     \q     \k     \f   Frames
#--------------------------------------------------------------------------
  1  \w    -53.00  86.00   1.00    4.97    --   16.35   0.00  90.00  139
  2  \w    -20.00  55.00   1.00    4.97    --   16.35 -99.00-150.00   75
  3  \w      0.00  84.00   1.00    4.97    --   16.35  57.00 -60.00   84
  4  \w    -84.00   0.00   1.00    4.97    --  -16.50 -57.00 -90.00   84
  5  \w    -84.00  10.00   1.00    4.97    --  -16.50 -77.00  60.00   94
  6  \w    -70.00 -23.00   1.00    4.97    --  -16.50 125.00 -13.00   47
  7  \w    -13.00  88.00   1.00    4.97    --   16.35  19.00-120.00  101
  8  \w     35.00  89.00   1.00    4.97    --   16.35 178.00-180.00   54
  9  \w    -51.00  33.00   1.00    4.97    --   16.35 -57.00 -90.00   84
 10  \w     35.00  89.00   1.00    4.97    --   16.35 178.00  30.00   54
 11  \w    -84.00   0.00   1.00    4.97    --  -16.50 -57.00 150.00   84
 12  \w    -20.00  28.00   1.00    4.97    --   16.35 -99.00  90.00   48
 13  \w    -20.00  55.00   1.00    4.97    --   16.35 -99.00 -30.00   75
;
_diffrn_measurement_device 'four-circle diffractometer'
_diffrn_measurement_device_type 'SuperNova, Dual, Cu at home/near, EosS2'
_diffrn_measurement_method '\w scans'
_diffrn_orient_matrix_type 'CrysAlisPro convention (1999,Acta A55,543-557)'
_diffrn_orient_matrix_UB_11 -0.0644237000
_diffrn_orient_matrix_UB_12 0.0015139000
_diffrn_orient_matrix_UB_13 0.0311269000
_diffrn_orient_matrix_UB_21 -0.0349902000
_diffrn_orient_matrix_UB_22 0.0184141000
_diffrn_orient_matrix_UB_23 -0.0395136000
_diffrn_orient_matrix_UB_31 0.0107260000
_diffrn_orient_matrix_UB_32 -0.0615558000
_diffrn_orient_matrix_UB_33 -0.0040280000
_diffrn_radiation_monochromator mirror
_diffrn_radiation_probe x-ray
_diffrn_radiation_type MoK\a
_diffrn_radiation_wavelength 0.71073
_diffrn_reflns_av_R_equivalents 0.0457
_diffrn_reflns_av_unetI/netI 0.0366
_diffrn_reflns_Laue_measured_fraction_full 0.997
_diffrn_reflns_Laue_measured_fraction_max 0.998
_diffrn_reflns_limit_h_max 12
_diffrn_reflns_limit_h_min -12
_diffrn_reflns_limit_k_max 14
_diffrn_reflns_limit_k_min -14
_diffrn_reflns_limit_l_max 18
_diffrn_reflns_limit_l_min -18
_diffrn_reflns_number 32522
_diffrn_reflns_point_group_measured_fraction_full 0.997
_diffrn_reflns_point_group_measured_fraction_max 0.998
_diffrn_reflns_theta_full 25.242
_diffrn_reflns_theta_max 26.371
_diffrn_reflns_theta_min 3.459
_diffrn_source 'micro-focus sealed X-ray tube'
_diffrn_source_type 'SuperNova (Mo) X-ray Source'
_exptl_absorpt_coefficient_mu 1.343
_exptl_absorpt_correction_T_max 1.00000
_exptl_absorpt_correction_T_min 0.82875
_exptl_absorpt_correction_type multi-scan
_exptl_absorpt_process_details
;
CrysAlisPro 1.171.39.46e (Rigaku Oxford Diffraction, 2018)
Empirical absorption correction using spherical harmonics,
 implemented in SCALE3 ABSPACK scaling algorithm.
;
_exptl_crystal_colour 'clear orangish orange'
_exptl_crystal_colour_lustre clear
_exptl_crystal_colour_modifier orangish
_exptl_crystal_colour_primary orange
_exptl_crystal_density_diffrn 1.203
_exptl_crystal_description plate
_exptl_crystal_F_000 604
_exptl_crystal_size_max 0.2
_exptl_crystal_size_mid 0.2
_exptl_crystal_size_min 0.1
_refine_diff_density_max 1.684
_refine_diff_density_min -0.981
_refine_diff_density_rms 0.118
_refine_ls_extinction_method none
_refine_ls_goodness_of_fit_ref 1.189
_refine_ls_hydrogen_treatment constr
_refine_ls_matrix_type full
_refine_ls_number_parameters 422
_refine_ls_number_reflns 6565
_refine_ls_number_restraints 242
_refine_ls_restrained_S_all 1.177
_refine_ls_R_factor_all 0.0624
_refine_ls_R_factor_gt 0.0597
_refine_ls_shift/su_max 0.000
_refine_ls_shift/su_mean 0.000
_refine_ls_structure_factor_coef Fsqd
_refine_ls_weighting_details 'w=1/[\s^2^(Fo^2^)+(0.0480P)^2^+7.5730P] where P=(Fo^2^+2Fc^2^)/3'
_refine_ls_weighting_scheme calc
_refine_ls_wR_factor_gt 0.1456
_refine_ls_wR_factor_ref 0.1471
_reflns_Friedel_coverage 0.000
_reflns_number_gt 6252
_reflns_number_total 6565
_reflns_threshold_expression 'I > 2\s(I)'
_cod_data_source_file d2dt00996j2.cif
_cod_data_source_block compound9
_cod_depositor_comments 'Adding full bibliography for 7710344--7710352.cif.'
_cod_original_cell_volume 1610.97(8)
_cod_database_code 7710351
_shelx_shelxl_version_number 2018/1
_chemical_oxdiff_formula 'C1 H1 N1 Ce1 O1'
_shelx_space_group_comment
;
The symmetry employed for this shelxl refinement is uniquely defined
by the following loop, which should always be used as a source of
symmetry information in preference to the above space-group names.
They are only intended as comments.
;
_reflns_odcompleteness_completeness 99.77
_reflns_odcompleteness_iscentric 1
_reflns_odcompleteness_theta 26.32
_olex2_refinement_description
;
1. Fixed Uiso
 At 1.2 times of:
  All C(H) groups
 At 1.5 times of:
  All C(H,H,H) groups
2. Restrained distances
 C23A-C25A
 2.174 with sigma of 0.001
 C9A-C10A \\sim C9-C12
 with sigma of 0.001
3. Uiso/Uaniso restraints and constraints
C16 \\sim C17 \\sim C19 \\sim C18: within 1.7A with sigma of 0.001 and sigma
for terminal atoms of 0.002
C14A \\sim C7 \\sim C15 \\sim C7A \\sim C8 \\sim C13 \\sim C14 \\sim C13A:
within 1.7A with sigma of 0.001 and sigma for terminal atoms of 0.002
C9A \\sim C9 \\sim C10 \\sim C11 \\sim C12 \\sim C10A \\sim C11A: within 1.7A
with sigma of 0.001 and sigma for terminal atoms of 0.002
C25A \\sim C25 \\sim C23 \\sim C23A \\sim C24: within 1.7A with sigma of 0.001
and sigma for terminal atoms of 0.002
C25A \\sim C25 \\sim C22 \\sim C23A \\sim C23 \\sim C24A \\sim C24: within 1.7A
with sigma of 0.001 and sigma for terminal atoms of 0.002
C29 \\sim C32 \\sim C31 \\sim C30: within 1.7A with sigma of 0.001 and sigma
for terminal atoms of 0.002
Uanis(C12A) \\sim Ueq: with sigma of 0.001 and sigma for terminal atoms of 0.001
4. Others
 Sof(C7A)=Sof(H7A)=1-FVAR(1)
 Sof(C7)=Sof(H7)=FVAR(1)
 Sof(C13A)=Sof(H13A)=1-FVAR(2)
 Sof(C13)=Sof(H13)=FVAR(2)
 Sof(C14A)=Sof(H14A)=1-FVAR(3)
 Sof(C14)=Sof(H14)=FVAR(3)
 Sof(C10A)=Sof(H10D)=Sof(H10E)=Sof(H10F)=Sof(C9A)=Sof(C11A)=Sof(H11D)=
 Sof(H11E)=Sof(H11F)=Sof(C12A)=Sof(H12D)=Sof(H12E)=Sof(H12F)=1-FVAR(4)
 Sof(C10)=Sof(H10A)=Sof(H10B)=Sof(H10C)=Sof(C9)=Sof(C12)=Sof(H12A)=Sof(H12B)=
 Sof(H12C)=Sof(C11)=Sof(H11A)=Sof(H11B)=Sof(H11C)=FVAR(4)
 Sof(C23A)=Sof(H23D)=Sof(H23E)=Sof(H23F)=1-FVAR(5)
 Sof(C23)=Sof(H23A)=Sof(H23B)=Sof(H23C)=FVAR(5)
 Sof(C25A)=Sof(H25D)=Sof(H25E)=Sof(H25F)=1-FVAR(6)
 Sof(C25)=Sof(H25A)=Sof(H25B)=Sof(H25C)=FVAR(6)
 Sof(C24A)=Sof(H24D)=Sof(H24E)=Sof(H24F)=1-FVAR(7)
 Sof(C24)=Sof(H24A)=Sof(H24B)=Sof(H24C)=FVAR(7)
5.a Ternary CH refined with riding coordinates:
 C4(H4), C7A(H7A), C13A(H13A), C14A(H14A)
5.b Aromatic/amide H refined with riding coordinates:
 C27(H27), C26(H26), C20(H20), C5(H5), C1(H1), C6(H6), C7(H7), C14(H14),
 C13(H13)
5.c Idealised Me refined as rotating group:
 C32(H32A,H32B,H32C), C30(H30A,H30B,H30C), C31(H31A,H31B,H31C), C24(H24A,H24B,
 H24C), C18(H18A,H18B,H18C), C19(H19A,H19B,H19C), C10(H10A,H10B,H10C), C25(H25A,
 H25B,H25C), C23(H23A,H23B,H23C), C17(H17A,H17B,H17C), C12(H12A,H12B,H12C),
 C11(H11A,H11B,H11C), C10A(H10D,H10E,H10F), C11A(H11D,H11E,H11F), C12A(H12D,
 H12E,H12F), C23A(H23D,H23E,H23F), C25A(H25D,H25E,H25F), C24A(H24D,H24E,H24F)
;
_olex2_date_sample_data_collection 2021-02-08
_olex2_submission_special_instructions 'No special instructions were received'
_oxdiff_exptl_absorpt_empirical_details
;
Empirical correction (ABSPACK) includes:
- Absorption correction using spherical harmonics
- Frame scaling
;
_oxdiff_exptl_absorpt_empirical_full_max 1.297
_oxdiff_exptl_absorpt_empirical_full_min 0.766

loop_
_space_group_symop_operation_xyz
'x, y, z'
'-x, -y, -z'

loop_
_atom_site_label
_atom_site_type_symbol
_atom_site_fract_x
_atom_site_fract_y
_atom_site_fract_z
_atom_site_U_iso_or_equiv
_atom_site_adp_type
_atom_site_occupancy
_atom_site_site_symmetry_order
_atom_site_calc_flag
_atom_site_refinement_flags_posn
_atom_site_refinement_flags_adp
_atom_site_refinement_flags_occupancy
_atom_site_disorder_assembly
_atom_site_disorder_group
La1 La 0.44247(3) 0.41168(3) 0.24988(2) 0.03472(13) Uani 1 1 d . . . . .
N1 N 0.4403(5) 0.4262(5) 0.0796(4) 0.0432(12) Uani 1 1 d . . . . .
C27 C 0.2792(7) 0.2815(6) 0.3793(5) 0.0477(16) Uani 1 1 d . . . . .
H27 H 0.189627 0.329848 0.400436 0.057 Uiso 1 1 calc R . . . .
C4 C 0.6743(7) 0.3095(6) 0.1010(4) 0.0414(13) Uani 1 1 d . . . . .
H4 H 0.659481 0.235306 0.090615 0.050 Uiso 1 1 calc R . . . .
C21 C 0.5127(6) 0.1846(5) 0.3682(4) 0.0375(13) Uani 1 1 d . . . . .
C26 C 0.3974(7) 0.2625(6) 0.4201(4) 0.0478(15) Uani 1 1 d . . . . .
H26 H 0.398831 0.295741 0.472507 0.057 Uiso 1 1 calc R . . . .
C20 C 0.4656(7) 0.1565(5) 0.2937(5) 0.0421(14) Uani 1 1 d . . . . .
H20 H 0.520084 0.107994 0.247413 0.050 Uiso 1 1 calc R . . . .
C3 C 0.5847(6) 0.4053(6) 0.0512(4) 0.0389(13) Uani 1 1 d . . . . .
C16 C 0.6405(10) 0.6555(9) 0.2252(8) 0.0808(15) Uani 1 1 d . U . . .
C28 C 0.3174(7) 0.2171(6) 0.3029(5) 0.0446(15) Uani 1 1 d . . . . .
C8 C 0.2747(7) 0.6338(6) 0.3207(5) 0.0451(8) Uani 1 1 d . U . . .
C5 C 0.8216(7) 0.2903(6) 0.0798(5) 0.0473(15) Uani 1 1 d . . . . .
H5 H 0.880109 0.225703 0.113080 0.057 Uiso 1 1 calc R . . . .
C1 C 0.2123(7) 0.5378(6) 0.0407(5) 0.0477(16) Uani 1 1 d . . . . .
H1 H 0.173221 0.486351 0.087614 0.057 Uiso 1 1 calc R . . . .
C2 C 0.3564(6) 0.5176(6) 0.0239(4) 0.0416(14) Uani 1 1 d . . . . .
C15 C 0.5060(7) 0.6277(6) 0.2612(5) 0.0457(8) Uani 1 1 d . U . . .
C6 C 0.8760(7) 0.3663(6) 0.0112(5) 0.0487(16) Uani 1 1 d . . . . .
H6 H 0.971759 0.355156 -0.001625 0.058 Uiso 1 1 calc R . . . .
C29 C 0.2205(9) 0.1963(8) 0.2475(6) 0.0677(13) Uani 1 1 d . U . . .
C22 C 0.6598(8) 0.1386(7) 0.3905(6) 0.0596(13) Uani 1 1 d . U . . .
C32 C 0.2864(9) 0.1813(8) 0.1457(6) 0.0695(15) Uani 1 1 d . U . . .
H32A H 0.307085 0.254430 0.113641 0.104 Uiso 1 1 calc GR . . . .
H32B H 0.222948 0.164509 0.114757 0.104 Uiso 1 1 calc GR . . . .
H32C H 0.371132 0.115218 0.143493 0.104 Uiso 1 1 calc GR . . . .
C30 C 0.0821(9) 0.3006(8) 0.2519(6) 0.0694(15) Uani 1 1 d . U . . .
H30A H 0.038018 0.306707 0.317097 0.104 Uiso 1 1 calc GR . . . .
H30B H 0.021168 0.284548 0.218431 0.104 Uiso 1 1 calc GR . . . .
H30C H 0.101219 0.375446 0.222899 0.104 Uiso 1 1 calc GR . . . .
C31 C 0.1858(10) 0.0757(8) 0.2942(6) 0.0710(15) Uani 1 1 d . U . . .
H31A H 0.271108 0.011151 0.297976 0.106 Uiso 1 1 calc GR . . . .
H31B H 0.132538 0.056782 0.256397 0.106 Uiso 1 1 calc GR . . . .
H31C H 0.132509 0.085127 0.357087 0.106 Uiso 1 1 calc GR . . . .
C24 C 0.7261(9) 0.2402(8) 0.3672(7) 0.0596(16) Uani 0.869(12) 1 d . U P A 1
H24A H 0.719057 0.278116 0.303107 0.089 Uiso 0.869(12) 1 calc GR . P A 1
H24B H 0.822749 0.208093 0.373265 0.089 Uiso 0.869(12) 1 calc GR . P A 1
H24C H 0.678748 0.298866 0.410270 0.089 Uiso 0.869(12) 1 calc GR . P A 1
C18 C 0.6383(11) 0.7143(10) 0.1186(8) 0.0884(18) Uani 1 1 d . U . . .
H18A H 0.609952 0.665585 0.085929 0.133 Uiso 1 1 calc GR . . . .
H18B H 0.730062 0.718872 0.088274 0.133 Uiso 1 1 calc GR . . . .
H18C H 0.573627 0.794347 0.116389 0.133 Uiso 1 1 calc GR . . . .
C19 C 0.7645(10) 0.5473(9) 0.2241(8) 0.0857(17) Uani 1 1 d . U . . .
H19A H 0.765635 0.503779 0.287152 0.129 Uiso 1 1 calc GR . . . .
H19B H 0.847737 0.572137 0.202483 0.129 Uiso 1 1 calc GR . . . .
H19C H 0.760688 0.495742 0.181957 0.129 Uiso 1 1 calc GR . . . .
C10 C 0.0732(18) 0.7811(18) 0.4095(15) 0.075(2) Uani 0.619(11) 1 d . U P B 1
H10A H 0.140724 0.800398 0.434675 0.113 Uiso 0.619(11) 1 calc GR . P B 1
H10B H -0.009214 0.784393 0.457137 0.113 Uiso 0.619(11) 1 calc GR . P B 1
H10C H 0.049443 0.838650 0.354830 0.113 Uiso 0.619(11) 1 calc GR . P B 1
C25 C 0.7460(16) 0.0389(14) 0.3338(14) 0.0629(15) Uani 0.60(2) 1 d . U P A 1
H25A H 0.711742 -0.030234 0.355182 0.094 Uiso 0.60(2) 1 calc GR . P A 1
H25B H 0.841460 0.017251 0.341732 0.094 Uiso 0.60(2) 1 calc GR . P A 1
H25C H 0.740231 0.065503 0.267752 0.094 Uiso 0.60(2) 1 calc GR . P A 1
C23 C 0.6576(11) 0.0857(11) 0.4926(8) 0.0619(15) Uani 0.719(13) 1 d . U P A 1
H23A H 0.610267 0.148545 0.532132 0.093 Uiso 0.719(13) 1 calc GR . P A 1
H23B H 0.751715 0.049473 0.503809 0.093 Uiso 0.719(13) 1 calc GR . P A 1
H23C H 0.609555 0.025124 0.507486 0.093 Uiso 0.719(13) 1 calc GR . P A 1
C17 C 0.6436(10) 0.7523(9) 0.2767(8) 0.0823(17) Uani 1 1 d . U . . .
H17A H 0.575072 0.826624 0.259111 0.123 Uiso 1 1 calc GR . . . .
H17B H 0.734665 0.763934 0.259967 0.123 Uiso 1 1 calc GR . . . .
H17C H 0.623214 0.728458 0.344076 0.123 Uiso 1 1 calc GR . . . .
C9 C 0.1345(14) 0.6542(15) 0.3808(12) 0.074(2) Uani 0.619(11) 1 d D U P B 1
C12 C 0.0419(15) 0.6118(15) 0.3399(12) 0.075(2) Uani 0.619(11) 1 d D U P B 1
H12A H 0.086428 0.592372 0.277052 0.113 Uiso 0.619(11) 1 calc GR . P B 1
H12B H -0.044870 0.674555 0.336658 0.113 Uiso 0.619(11) 1 calc GR . P B 1
H12C H 0.024365 0.540946 0.379404 0.113 Uiso 0.619(11) 1 calc GR . P B 1
C11 C 0.1552(14) 0.5837(14) 0.4810(11) 0.074(2) Uani 0.619(11) 1 d . U P B 1
H11A H 0.163731 0.499992 0.481334 0.111 Uiso 0.619(11) 1 calc GR . P B 1
H11B H 0.076221 0.617552 0.527488 0.111 Uiso 0.619(11) 1 calc GR . P B 1
H11C H 0.238474 0.589943 0.496021 0.111 Uiso 0.619(11) 1 calc GR . P B 1
C7 C 0.3779(14) 0.6661(12) 0.2528(10) 0.0452(8) Uani 0.488(11) 1 d . U P B 1
H7 H 0.353245 0.718027 0.198424 0.054 Uiso 0.488(11) 1 calc R . P B 1
C14 C 0.4984(13) 0.5555(11) 0.3653(9) 0.0455(9) Uani 0.532(11) 1 d . U P B 1
H14 H 0.572502 0.517814 0.397794 0.055 Uiso 0.532(11) 1 calc R . P B 1
C13 C 0.3582(14) 0.5594(11) 0.3990(10) 0.0454(9) Uani 0.505(11) 1 d . U P B 1
H13 H 0.322158 0.523665 0.457920 0.054 Uiso 0.505(11) 1 calc R . P B 1
C7A C 0.4060(14) 0.6186(11) 0.3305(10) 0.0453(8) Uani 0.512(11) 1 d . U P B 2
H7A H 0.424740 0.607089 0.395172 0.054 Uiso 0.512(11) 1 calc R . P B 2
C13A C 0.2829(14) 0.6539(12) 0.2143(10) 0.0451(9) Uani 0.495(11) 1 d . U P B 2
H13A H 0.202390 0.682054 0.181764 0.054 Uiso 0.495(11) 1 calc R . P B 2
C14A C 0.4205(15) 0.6567(12) 0.1711(11) 0.0452(9) Uani 0.468(11) 1 d . U P B 2
H14A H 0.452051 0.686825 0.104818 0.054 Uiso 0.468(11) 1 calc R . P B 2
C10A C 0.023(2) 0.609(2) 0.384(2) 0.075(2) Uani 0.381(11) 1 d D U P B 2
H10D H 0.046949 0.535047 0.356441 0.112 Uiso 0.381(11) 1 calc GR . P B 2
H10E H -0.070189 0.656619 0.375390 0.112 Uiso 0.381(11) 1 calc GR . P B 2
H10F H 0.026651 0.589478 0.450399 0.112 Uiso 0.381(11) 1 calc GR . P B 2
C9A C 0.123(2) 0.678(2) 0.336(2) 0.074(2) Uani 0.381(11) 1 d D U P B 2
C11A C 0.069(2) 0.762(2) 0.2489(18) 0.075(2) Uani 0.381(11) 1 d . U P B 2
H11D H 0.066273 0.843594 0.252490 0.112 Uiso 0.381(11) 1 calc GR . P B 2
H11E H -0.023534 0.760461 0.248285 0.112 Uiso 0.381(11) 1 calc GR . P B 2
H11F H 0.130027 0.735854 0.191791 0.112 Uiso 0.381(11) 1 calc GR . P B 2
C12A C 0.093(4) 0.799(4) 0.378(3) 0.105(12) Uani 0.381(11) 1 d . U P B 2
H12D H 0.173799 0.796836 0.401125 0.158 Uiso 0.381(11) 1 calc GR . P B 2
H12E H 0.014391 0.806723 0.428540 0.158 Uiso 0.381(11) 1 calc GR . P B 2
H12F H 0.073804 0.866129 0.328444 0.158 Uiso 0.381(11) 1 calc GR . P B 2
C23A C 0.690(3) 0.004(3) 0.4443(14) 0.0620(15) Uani 0.281(13) 1 d D U P A 2
H23D H 0.622805 0.001458 0.501868 0.093 Uiso 0.281(13) 1 calc GR . P A 2
H23E H 0.782340 -0.022535 0.459517 0.093 Uiso 0.281(13) 1 calc GR . P A 2
H23F H 0.683828 -0.048832 0.404039 0.093 Uiso 0.281(13) 1 calc GR . P A 2
C25A C 0.771(2) 0.062(2) 0.2975(13) 0.065(2) Uani 0.40(2) 1 d D U P A 2
H25D H 0.763991 -0.018249 0.305578 0.097 Uiso 0.40(2) 1 calc GR . P A 2
H25E H 0.865924 0.058611 0.297757 0.097 Uiso 0.40(2) 1 calc GR . P A 2
H25F H 0.745588 0.105056 0.237947 0.097 Uiso 0.40(2) 1 calc GR . P A 2
C24A C 0.647(6) 0.188(6) 0.497(4) 0.062(2) Uani 0.131(12) 1 d . U P A 2
H24D H 0.613192 0.274398 0.490749 0.093 Uiso 0.131(12) 1 calc GR . P A 2
H24E H 0.738000 0.161314 0.515209 0.093 Uiso 0.131(12) 1 calc GR . P A 2
H24F H 0.584297 0.154093 0.545855 0.093 Uiso 0.131(12) 1 calc GR . P A 2

loop_
_atom_site_aniso_label
_atom_site_aniso_U_11
_atom_site_aniso_U_22
_atom_site_aniso_U_33
_atom_site_aniso_U_23
_atom_site_aniso_U_13
_atom_site_aniso_U_12
La1 0.03074(19) 0.03383(19) 0.0402(2) 0.00108(13) -0.00725(13) -0.01313(13)
N1 0.033(3) 0.052(3) 0.037(3) 0.010(2) -0.006(2) -0.012(2)
C27 0.035(3) 0.057(4) 0.046(4) 0.010(3) -0.003(3) -0.018(3)
C4 0.042(3) 0.041(3) 0.039(3) -0.003(3) -0.007(3) -0.010(3)
C21 0.038(3) 0.036(3) 0.039(3) 0.007(2) -0.013(2) -0.013(2)
C26 0.052(4) 0.057(4) 0.032(3) 0.007(3) -0.007(3) -0.022(3)
C20 0.053(4) 0.034(3) 0.045(3) 0.005(3) -0.016(3) -0.023(3)
C3 0.038(3) 0.046(3) 0.032(3) 0.002(2) -0.009(2) -0.013(3)
C16 0.070(3) 0.092(4) 0.099(4) -0.036(3) 0.004(3) -0.047(3)
C28 0.049(4) 0.043(3) 0.051(4) 0.015(3) -0.022(3) -0.031(3)
C8 0.0464(19) 0.0393(18) 0.054(2) -0.0107(15) -0.0048(16) -0.0184(15)
C5 0.040(3) 0.047(4) 0.048(4) -0.003(3) -0.012(3) -0.003(3)
C1 0.037(3) 0.060(4) 0.039(3) 0.008(3) -0.006(3) -0.015(3)
C2 0.037(3) 0.052(4) 0.033(3) 0.004(3) -0.005(2) -0.017(3)
C15 0.0468(19) 0.0397(18) 0.055(2) -0.0108(15) -0.0044(16) -0.0184(15)
C6 0.029(3) 0.063(4) 0.046(4) -0.002(3) -0.005(3) -0.006(3)
C29 0.076(3) 0.077(3) 0.072(3) 0.013(2) -0.034(2) -0.051(2)
C22 0.052(3) 0.062(3) 0.068(3) 0.015(2) -0.027(2) -0.024(2)
C32 0.079(3) 0.079(3) 0.072(3) 0.008(3) -0.033(3) -0.049(3)
C30 0.075(3) 0.079(3) 0.073(3) 0.015(3) -0.034(3) -0.048(3)
C31 0.078(3) 0.078(3) 0.076(3) 0.017(3) -0.033(3) -0.052(3)
C24 0.052(3) 0.064(3) 0.068(3) 0.014(3) -0.026(3) -0.025(2)
C18 0.078(3) 0.096(4) 0.101(4) -0.032(3) 0.007(3) -0.043(3)
C19 0.072(3) 0.096(4) 0.103(4) -0.035(3) 0.002(3) -0.042(3)
C10 0.054(3) 0.083(4) 0.087(6) -0.021(4) 0.009(4) -0.025(3)
C25 0.054(3) 0.064(3) 0.070(3) 0.016(3) -0.025(3) -0.021(2)
C23 0.053(3) 0.065(3) 0.069(3) 0.017(3) -0.027(3) -0.023(2)
C17 0.069(3) 0.094(4) 0.100(4) -0.034(3) 0.006(3) -0.049(3)
C9 0.053(3) 0.082(4) 0.087(6) -0.021(4) 0.009(4) -0.028(3)
C12 0.053(3) 0.083(4) 0.088(6) -0.021(4) 0.009(4) -0.028(3)
C11 0.053(4) 0.081(4) 0.087(6) -0.021(4) 0.010(4) -0.028(3)
C7 0.0464(19) 0.0394(18) 0.054(2) -0.0107(15) -0.0048(16) -0.0185(15)
C14 0.0467(19) 0.0397(18) 0.054(2) -0.0107(16) -0.0049(16) -0.0182(16)
C13 0.0467(19) 0.0396(18) 0.054(2) -0.0107(16) -0.0047(16) -0.0183(16)
C7A 0.0465(19) 0.0395(18) 0.054(2) -0.0108(15) -0.0048(16) -0.0184(15)
C13A 0.0464(19) 0.0394(18) 0.054(2) -0.0107(16) -0.0050(16) -0.0184(16)
C14A 0.0465(19) 0.0394(18) 0.054(2) -0.0107(16) -0.0048(16) -0.0186(16)
C10A 0.053(3) 0.083(4) 0.087(6) -0.021(4) 0.009(4) -0.028(3)
C9A 0.053(3) 0.082(4) 0.087(6) -0.021(4) 0.009(4) -0.028(3)
C11A 0.053(4) 0.083(5) 0.087(6) -0.021(5) 0.008(4) -0.026(4)
C12A 0.105(12) 0.105(12) 0.105(12) -0.0139(19) -0.019(2) -0.031(4)
C23A 0.053(3) 0.064(3) 0.069(3) 0.016(3) -0.026(3) -0.022(2)
C25A 0.055(3) 0.066(4) 0.070(4) 0.017(3) -0.024(3) -0.019(3)
C24A 0.053(3) 0.065(4) 0.069(4) 0.017(3) -0.027(3) -0.022(3)

loop_
_atom_type_symbol
_atom_type_description
_atom_type_scat_dispersion_real
_atom_type_scat_dispersion_imag
_atom_type_scat_source
C C 0.0033 0.0016 'International Tables Vol C Tables 4.2.6.8 and 6.1.1.4'
H H 0.0000 0.0000 'International Tables Vol C Tables 4.2.6.8 and 6.1.1.4'
La La -0.2871 2.4523 'International Tables Vol C Tables 4.2.6.8 and 6.1.1.4'
N N 0.0061 0.0033 'International Tables Vol C Tables 4.2.6.8 and 6.1.1.4'

loop_
_geom_angle_atom_site_label_1
_geom_angle_atom_site_label_2
_geom_angle_atom_site_label_3
_geom_angle
_geom_angle_site_symmetry_1
_geom_angle_site_symmetry_3
_geom_angle_publ_flag
N1 La1 C27 117.99(19) . . ?
N1 La1 C21 122.26(18) . . ?
N1 La1 C26 140.3(2) . . ?
N1 La1 C8 110.46(19) . . ?
N1 La1 C15 102.98(19) . . ?
N1 La1 C7 95.9(3) . . ?
N1 La1 C14 135.0(3) . . ?
N1 La1 C13 140.7(3) . . ?
N1 La1 C7A 120.4(3) . . ?
N1 La1 C13A 79.8(3) . . ?
N1 La1 C14A 73.4(3) . . ?
C27 La1 C21 47.66(18) . . ?
C27 La1 C8 91.6(2) . . ?
C27 La1 C15 131.3(2) . . ?
C27 La1 C7 119.3(3) . . ?
C27 La1 C14 103.6(3) . . ?
C27 La1 C13 81.8(3) . . ?
C27 La1 C13A 109.6(3) . . ?
C27 La1 C14A 138.1(3) . . ?
C21 La1 C8 123.53(19) . . ?
C21 La1 C15 127.26(19) . . ?
C21 La1 C7 141.7(3) . . ?
C21 La1 C14 97.9(3) . . ?
C21 La1 C13 96.4(3) . . ?
C26 La1 C27 29.26(19) . . ?
C26 La1 C21 28.84(19) . . ?
C26 La1 C8 95.9(2) . . ?
C26 La1 C15 116.7(2) . . ?
C26 La1 C7 119.0(3) . . ?
C26 La1 C14 84.7(3) . . ?
C26 La1 C13 72.9(3) . . ?
C26 La1 C7A 96.7(3) . . ?
C26 La1 C13A 123.8(3) . . ?
C26 La1 C14A 143.0(3) . . ?
C8 La1 C15 47.79(19) . . ?
C8 La1 C14 48.9(3) . . ?
C15 La1 C14 32.1(3) . . ?
C7 La1 C8 27.8(3) . . ?
C7 La1 C15 25.7(3) . . ?
C7 La1 C14 45.8(4) . . ?
C13 La1 C8 31.3(3) . . ?
C13 La1 C15 49.5(3) . . ?
C13 La1 C7 46.4(4) . . ?
C13 La1 C14 28.3(4) . . ?
C7A La1 C27 105.6(3) . . ?
C7A La1 C21 117.0(3) . . ?
C7A La1 C8 27.4(3) . . ?
C7A La1 C15 26.1(3) . . ?
C7A La1 C13A 47.1(4) . . ?
C7A La1 C14A 47.2(4) . . ?
C13A La1 C21 152.6(3) . . ?
C13A La1 C8 30.9(3) . . ?
C13A La1 C15 51.2(3) . . ?
C13A La1 C14A 29.1(4) . . ?
C14A La1 C21 161.1(3) . . ?
C14A La1 C8 49.0(3) . . ?
C14A La1 C15 33.9(3) . . ?
C3 N1 La1 95.0(3) . . ?
C2 N1 La1 127.9(4) . . ?
C2 N1 C3 116.4(5) . . ?
La1 C27 H27 112.8 . . ?
C26 C27 La1 74.8(3) . . ?
C26 C27 H27 125.4 . . ?
C28 C27 La1 79.2(3) . . ?
C28 C27 H27 125.4 . . ?
C28 C27 C26 109.2(6) . . ?
La1 C4 H4 106.1 . . ?
C3 C4 La1 76.0(4) . . ?
C3 C4 H4 106.1 . . ?
C3 C4 C5 121.0(6) . . ?
C5 C4 La1 136.4(5) . . ?
C5 C4 H4 106.1 . . ?
C26 C21 La1 72.8(3) . . ?
C26 C21 C20 107.6(6) . . ?
C26 C21 C22 125.2(6) . . ?
C20 C21 La1 77.1(3) . . ?
C20 C21 C22 127.2(6) . . ?
C22 C21 La1 116.8(4) . . ?
La1 C26 H26 112.4 . . ?
C27 C26 La1 75.9(3) . . ?
C27 C26 H26 125.8 . . ?
C21 C26 La1 78.4(3) . . ?
C21 C26 C27 108.4(6) . . ?
C21 C26 H26 125.8 . . ?
La1 C20 H20 116.5 . . ?
C21 C20 La1 74.3(3) . . ?
C21 C20 H20 126.3 . . ?
C21 C20 C28 107.4(6) . . ?
C28 C20 La1 75.0(3) . . ?
C28 C20 H20 126.3 . . ?
N1 C3 La1 56.7(3) . . ?
N1 C3 C2 122.2(5) . 2_665 ?
C4 C3 La1 76.4(3) . . ?
C4 C3 N1 118.9(5) . . ?
C4 C3 C2 118.8(6) . 2_665 ?
C2 C3 La1 138.3(5) 2_665 . ?
C15 C16 C18 106.4(8) . . ?
C15 C16 C17 108.7(7) . . ?
C19 C16 C15 114.0(8) . . ?
C19 C16 C18 106.3(8) . . ?
C19 C16 C17 115.0(9) . . ?
C17 C16 C18 105.8(8) . . ?
C27 C28 La1 72.6(3) . . ?
C27 C28 C20 107.4(5) . . ?
C27 C28 C29 127.0(7) . . ?
C20 C28 La1 75.9(3) . . ?
C20 C28 C29 125.0(7) . . ?
C29 C28 La1 124.2(4) . . ?
C9 C8 La1 125.7(7) . . ?
C9 C8 C13 96.9(9) . . ?
C7 C8 La1 75.9(6) . . ?
C7 C8 C9 155.3(10) . . ?
C7 C8 C13 101.1(9) . . ?
C13 C8 La1 74.1(5) . . ?
C7A C8 La1 73.3(6) . . ?
C7A C8 C13A 103.3(9) . . ?
C7A C8 C9A 159.6(14) . . ?
C13A C8 La1 72.4(6) . . ?
C9A C8 La1 125.5(10) . . ?
C9A C8 C13A 91.2(13) . . ?
C4 C5 H5 120.1 . . ?
C6 C5 C4 119.7(6) . . ?
C6 C5 H5 120.1 . . ?
C2 C1 H1 119.0 . . ?
C2 C1 C6 121.9(6) . 2_665 ?
C6 C1 H1 119.0 2_665 . ?
N1 C2 C3 121.0(5) . 2_665 ?
N1 C2 C1 120.8(5) . . ?
C1 C2 C3 118.2(6) . 2_665 ?
C16 C15 La1 127.6(5) . . ?
C16 C15 C14 112.5(8) . . ?
C16 C15 C14A 108.7(8) . . ?
C7 C15 La1 76.6(6) . . ?
C7 C15 C16 141.9(9) . . ?
C7 C15 C14 101.9(9) . . ?
C14 C15 La1 74.0(5) . . ?
C7A C15 La1 73.6(6) . . ?
C7A C15 C16 149.0(9) . . ?
C7A C15 C14A 99.1(9) . . ?
C14A C15 La1 72.2(5) . . ?
C5 C6 C1 120.1(6) . 2_665 ?
C5 C6 H6 119.9 . . ?
C1 C6 H6 119.9 2_665 . ?
C28 C29 C30 110.7(7) . . ?
C28 C29 C31 108.3(6) . . ?
C32 C29 C28 112.7(7) . . ?
C32 C29 C30 110.0(7) . . ?
C32 C29 C31 106.7(7) . . ?
C30 C29 C31 108.2(7) . . ?
C21 C22 C23A 110.8(11) . . ?
C21 C22 C25A 108.4(9) . . ?
C21 C22 C24A 106(2) . . ?
C24 C22 C21 110.1(6) . . ?
C25 C22 C21 109.7(8) . . ?
C25 C22 C24 109.5(9) . . ?
C25 C22 C23 106.4(9) . . ?
C23 C22 C21 110.6(7) . . ?
C23 C22 C24 110.4(8) . . ?
C23A C22 C25A 81.1(9) . . ?
C23A C22 C24A 88(2) . . ?
C24A C22 C25A 146(2) . . ?
C29 C32 H32A 109.5 . . ?
C29 C32 H32B 109.5 . . ?
C29 C32 H32C 109.5 . . ?
H32A C32 H32B 109.5 . . ?
H32A C32 H32C 109.5 . . ?
H32B C32 H32C 109.5 . . ?
C29 C30 H30A 109.5 . . ?
C29 C30 H30B 109.5 . . ?
C29 C30 H30C 109.5 . . ?
H30A C30 H30B 109.5 . . ?
H30A C30 H30C 109.5 . . ?
H30B C30 H30C 109.5 . . ?
C29 C31 H31A 109.5 . . ?
C29 C31 H31B 109.5 . . ?
C29 C31 H31C 109.5 . . ?
H31A C31 H31B 109.5 . . ?
H31A C31 H31C 109.5 . . ?
H31B C31 H31C 109.5 . . ?
C22 C24 H24A 109.5 . . ?
C22 C24 H24B 109.5 . . ?
C22 C24 H24C 109.5 . . ?
H24A C24 H24B 109.5 . . ?
H24A C24 H24C 109.5 . . ?
H24B C24 H24C 109.5 . . ?
C16 C18 H18A 109.5 . . ?
C16 C18 H18B 109.5 . . ?
C16 C18 H18C 109.5 . . ?
H18A C18 H18B 109.5 . . ?
H18A C18 H18C 109.5 . . ?
H18B C18 H18C 109.5 . . ?
C16 C19 H19A 109.5 . . ?
C16 C19 H19B 109.5 . . ?
C16 C19 H19C 109.5 . . ?
H19A C19 H19B 109.5 . . ?
H19A C19 H19C 109.5 . . ?
H19B C19 H19C 109.5 . . ?
H10A C10 H10B 109.5 . . ?
H10A C10 H10C 109.5 . . ?
H10B C10 H10C 109.5 . . ?
C9 C10 H10A 109.5 . . ?
C9 C10 H10B 109.5 . . ?
C9 C10 H10C 109.5 . . ?
C22 C25 H25A 109.5 . . ?
C22 C25 H25B 109.5 . . ?
C22 C25 H25C 109.5 . . ?
H25A C25 H25B 109.5 . . ?
H25A C25 H25C 109.5 . . ?
H25B C25 H25C 109.5 . . ?
C22 C23 H23A 109.5 . . ?
C22 C23 H23B 109.5 . . ?
C22 C23 H23C 109.5 . . ?
H23A C23 H23B 109.5 . . ?
H23A C23 H23C 109.5 . . ?
H23B C23 H23C 109.5 . . ?
C16 C17 H17A 109.5 . . ?
C16 C17 H17B 109.5 . . ?
C16 C17 H17C 109.5 . . ?
H17A C17 H17B 109.5 . . ?
H17A C17 H17C 109.5 . . ?
H17B C17 H17C 109.5 . . ?
C8 C9 C10 113.5(11) . . ?
C8 C9 C12 111.0(12) . . ?
C8 C9 C11 106.8(11) . . ?
C10 C9 C11 97.7(13) . . ?
C12 C9 C10 115.7(14) . . ?
C12 C9 C11 111.1(14) . . ?
C9 C12 H12A 109.5 . . ?
C9 C12 H12B 109.5 . . ?
C9 C12 H12C 109.5 . . ?
H12A C12 H12B 109.5 . . ?
H12A C12 H12C 109.5 . . ?
H12B C12 H12C 109.5 . . ?
C9 C11 H11A 109.5 . . ?
C9 C11 H11B 109.5 . . ?
C9 C11 H11C 109.5 . . ?
H11A C11 H11B 109.5 . . ?
H11A C11 H11C 109.5 . . ?
H11B C11 H11C 109.5 . . ?
La1 C7 H7 117.9 . . ?
C8 C7 La1 76.4(6) . . ?
C8 C7 H7 118.7 . . ?
C15 C7 La1 77.7(7) . . ?
C15 C7 C8 122.6(12) . . ?
C15 C7 H7 118.7 . . ?
La1 C14 H14 116.5 . . ?
C15 C14 La1 73.9(5) . . ?
C15 C14 H14 126.7 . . ?
C13 C14 La1 75.2(7) . . ?
C13 C14 C15 106.7(11) . . ?
C13 C14 H14 126.7 . . ?
La1 C13 H13 115.0 . . ?
C8 C13 La1 74.7(5) . . ?
C8 C13 H13 126.2 . . ?
C14 C13 La1 76.4(7) . . ?
C14 C13 C8 107.6(11) . . ?
C14 C13 H13 126.2 . . ?
La1 C7A H7A 117.6 . . ?
C8 C7A La1 79.2(6) . . ?
C8 C7A H7A 117.6 . . ?
C15 C7A La1 80.3(6) . . ?
C15 C7A C8 124.5(12) . . ?
C15 C7A H7A 117.6 . . ?
La1 C13A H13A 125.1 . . ?
C8 C13A La1 76.8(6) . . ?
C8 C13A H13A 125.1 . . ?
C14A C13A La1 77.0(8) . . ?
C14A C13A C8 107.9(11) . . ?
C14A C13A H13A 125.1 . . ?
La1 C14A H14A 126.9 . . ?
C15 C14A La1 73.9(5) . . ?
C15 C14A H14A 126.9 . . ?
C13A C14A La1 73.9(8) . . ?
C13A C14A C15 105.0(11) . . ?
C13A C14A H14A 126.9 . . ?
H10D C10A H10E 109.5 . . ?
H10D C10A H10F 109.5 . . ?
H10E C10A H10F 109.5 . . ?
C9A C10A H10D 109.5 . . ?
C9A C10A H10E 109.5 . . ?
C9A C10A H10F 109.5 . . ?
C8 C9A C10A 127(2) . . ?
C8 C9A C11A 112.1(16) . . ?
C8 C9A C12A 102(2) . . ?
C10A C9A C11A 110(2) . . ?
C10A C9A C12A 113(2) . . ?
C11A C9A C12A 84(2) . . ?
C9A C11A H11D 109.5 . . ?
C9A C11A H11E 109.5 . . ?
C9A C11A H11F 109.5 . . ?
H11D C11A H11E 109.5 . . ?
H11D C11A H11F 109.5 . . ?
H11E C11A H11F 109.5 . . ?
C9A C12A H12D 109.5 . . ?
C9A C12A H12E 109.5 . . ?
C9A C12A H12F 109.5 . . ?
H12D C12A H12E 109.5 . . ?
H12D C12A H12F 109.5 . . ?
H12E C12A H12F 109.5 . . ?
C22 C23A H23D 109.5 . . ?
C22 C23A H23E 109.5 . . ?
C22 C23A H23F 109.5 . . ?
H23D C23A H23E 109.5 . . ?
H23D C23A H23F 109.5 . . ?
H23E C23A H23F 109.5 . . ?
C22 C25A H25D 109.5 . . ?
C22 C25A H25E 109.5 . . ?
C22 C25A H25F 109.5 . . ?
H25D C25A H25E 109.5 . . ?
H25D C25A H25F 109.5 . . ?
H25E C25A H25F 109.5 . . ?
C22 C24A H24D 109.5 . . ?
C22 C24A H24E 109.5 . . ?
C22 C24A H24F 109.5 . . ?
H24D C24A H24E 109.5 . . ?
H24D C24A H24F 109.5 . . ?
H24E C24A H24F 109.5 . . ?

loop_
_geom_bond_atom_site_label_1
_geom_bond_atom_site_label_2
_geom_bond_distance
_geom_bond_site_symmetry_2
_geom_bond_publ_flag
La1 N1 2.458(5) . ?
La1 C27 2.796(6) . ?
La1 C21 2.853(5) . ?
La1 C26 2.782(6) . ?
La1 C8 2.863(6) . ?
La1 C15 2.869(6) . ?
La1 C7 2.857(13) . ?
La1 C14 2.870(12) . ?
La1 C13 2.855(13) . ?
La1 C7A 2.792(12) . ?
La1 C13A 2.803(13) . ?
La1 C14A 2.843(14) . ?
N1 C3 1.399(8) . ?
N1 C2 1.390(8) . ?
C27 H27 0.9300 . ?
C27 C26 1.409(9) . ?
C27 C28 1.382(10) . ?
C4 H4 0.9800 . ?
C4 C3 1.398(8) . ?
C4 C5 1.427(9) . ?
C21 C26 1.405(9) . ?
C21 C20 1.418(8) . ?
C21 C22 1.521(9) . ?
C26 H26 0.9300 . ?
C20 H20 0.9300 . ?
C20 C28 1.445(9) . ?
C3 C2 1.432(8) 2_665 ?
C16 C15 1.481(10) . ?
C16 C18 1.574(15) . ?
C16 C19 1.481(14) . ?
C16 C17 1.496(12) . ?
C28 C29 1.521(9) . ?
C8 C9 1.477(15) . ?
C8 C7 1.373(15) . ?
C8 C13 1.540(15) . ?
C8 C7A 1.342(14) . ?
C8 C13A 1.509(15) . ?
C8 C9A 1.46(2) . ?
C5 H5 0.9300 . ?
C5 C6 1.353(9) . ?
C1 H1 0.9300 . ?
C1 C2 1.394(9) . ?
C1 C6 1.408(9) 2_665 ?
C15 C7 1.274(15) . ?
C15 C14 1.584(14) . ?
C15 C7A 1.281(14) . ?
C15 C14A 1.664(16) . ?
C6 H6 0.9300 . ?
C29 C32 1.502(12) . ?
C29 C30 1.546(13) . ?
C29 C31 1.565(10) . ?
C22 C24 1.510(11) . ?
C22 C25 1.489(19) . ?
C22 C23 1.493(13) . ?
C22 C23A 1.59(3) . ?
C22 C25A 1.75(2) . ?
C22 C24A 1.73(7) . ?
C32 H32A 0.9600 . ?
C32 H32B 0.9600 . ?
C32 H32C 0.9600 . ?
C30 H30A 0.9600 . ?
C30 H30B 0.9600 . ?
C30 H30C 0.9600 . ?
C31 H31A 0.9600 . ?
C31 H31B 0.9600 . ?
C31 H31C 0.9600 . ?
C24 H24A 0.9600 . ?
C24 H24B 0.9600 . ?
C24 H24C 0.9600 . ?
C18 H18A 0.9600 . ?
C18 H18B 0.9600 . ?
C18 H18C 0.9600 . ?
C19 H19A 0.9600 . ?
C19 H19B 0.9600 . ?
C19 H19C 0.9600 . ?
C10 H10A 0.9600 . ?
C10 H10B 0.9600 . ?
C10 H10C 0.9600 . ?
C10 C9 1.52(2) . ?
C25 H25A 0.9600 . ?
C25 H25B 0.9600 . ?
C25 H25C 0.9600 . ?
C23 H23A 0.9600 . ?
C23 H23B 0.9600 . ?
C23 H23C 0.9600 . ?
C17 H17A 0.9600 . ?
C17 H17B 0.9600 . ?
C17 H17C 0.9600 . ?
C9 C12 1.484(14) . ?
C9 C11 1.55(2) . ?
C12 H12A 0.9600 . ?
C12 H12B 0.9600 . ?
C12 H12C 0.9600 . ?
C11 H11A 0.9600 . ?
C11 H11B 0.9600 . ?
C11 H11C 0.9600 . ?
C7 H7 0.9300 . ?
C14 H14 0.9300 . ?
C14 C13 1.402(18) . ?
C13 H13 0.9300 . ?
C7A H7A 0.9800 . ?
C13A H13A 0.9800 . ?
C13A C14A 1.420(19) . ?
C14A H14A 0.9800 . ?
C10A H10D 0.9600 . ?
C10A H10E 0.9600 . ?
C10A H10F 0.9600 . ?
C10A C9A 1.484(14) . ?
C9A C11A 1.54(4) . ?
C9A C12A 1.57(5) . ?
C11A H11D 0.9600 . ?
C11A H11E 0.9600 . ?
C11A H11F 0.9600 . ?
C12A H12D 0.9600 . ?
C12A H12E 0.9600 . ?
C12A H12F 0.9600 . ?
C23A H23D 0.9600 . ?
C23A H23E 0.9600 . ?
C23A H23F 0.9600 . ?
C25A H25D 0.9600 . ?
C25A H25E 0.9600 . ?
C25A H25F 0.9600 . ?
C24A H24D 0.9600 . ?
C24A H24E 0.9600 . ?
C24A H24F 0.9600 . ?

loop_
_smtbx_masks_void_nr
_smtbx_masks_void_average_x
_smtbx_masks_void_average_y
_smtbx_masks_void_average_z
_smtbx_masks_void_volume
_smtbx_masks_void_count_electrons
_smtbx_masks_void_content
1 -0.739 0.000 0.000 208.3 49.1 ?
